data_1510483
loop_
_publ_author_name
'Merlo, F.'
'Fornasini, M.L.'

_publ_section_title
;
 Crystal structures of the phases Sr3 Ag2, Ca5 Au3, Sr7 Au3, and Sr7 Ag3
;
_journal_name_full 'Revue de Chimie Minerale'
_journal_page_first 273
_journal_page_last 281
_journal_volume 21
_journal_year 1984
_chemical_formula_sum 'Au3 Ca5'
_space_group_IT_number 140
_symmetry_space_group_name_Hall '-I 4 2c'
_symmetry_space_group_name_H-M 'I 4/m c m'
_cell_angle_alpha 90
_cell_angle_beta 90
_cell_angle_gamma 90
_cell_formula_units_Z 4
_cell_length_a 7.867
_cell_length_b 7.867
_cell_length_c 14.39
_cell_volume 890.593
_citation_journal_id_ASTM RVCMA8
_cod_data_source_file gold_580.cif
_cod_data_source_block Au3Ca5
_cod_original_cell_volume 890.5927
_cod_database_code 1510483

loop_
_symmetry_equiv_pos_as_xyz
x,y,z
-y,x,z
-x,-y,z
y,-x,z
x,-y,-z+1/2
y,x,-z+1/2
-x,y,-z+1/2
-y,-x,-z+1/2
-x,-y,-z
y,-x,-z
x,y,-z
-y,x,-z
-x,y,z-1/2
-y,-x,z-1/2
x,-y,z-1/2
y,x,z-1/2
x+1/2,y+1/2,z+1/2
-y+1/2,x+1/2,z+1/2
-x+1/2,-y+1/2,z+1/2
y+1/2,-x+1/2,z+1/2
x+1/2,-y+1/2,-z+1
y+1/2,x+1/2,-z+1
-x+1/2,y+1/2,-z+1
-y+1/2,-x+1/2,-z+1
-x+1/2,-y+1/2,-z+1/2
y+1/2,-x+1/2,-z+1/2
x+1/2,y+1/2,-z+1/2
-y+1/2,x+1/2,-z+1/2
-x+1/2,y+1/2,z
-y+1/2,-x+1/2,z
x+1/2,-y+1/2,z
y+1/2,x+1/2,z

loop_
_atom_site_label
_atom_site_type_symbol
_atom_site_fract_x
_atom_site_fract_y
_atom_site_fract_z
_atom_site_occupancy
_atom_site_U_iso_or_equiv
Ca1 Ca 0 0 0 1 0.0
Au1 Au 0 0 0.25 1 0.0
Ca2 Ca 0.165 0.665 0.1452 1 0.0
Au2 Au 0.3694 0.8694 0 1 0.0
